data_7201346
loop_
_publ_author_name
'Liu, Yong-Ru'
'Li, Lei'
'Yang, Tao'
'Yu, Xing-Wen'
'Su, Cheng-Yong'

_publ_section_title
;
 Dehydration and rehydration behavior of a trinodal topological 3-D
 framework of Cd(II) benzimidazole-5,6-dicarboxylate
;
_journal_issue 12
_journal_name_full CrystEngComm
_journal_page_first 2712
_journal_paper_doi 10.1039/b909772d
_journal_volume 11
_journal_year 2009
_chemical_formula_sum 'C18 H22 Cd3 N4 O16'
_chemical_formula_weight 887.60
_chemical_name_systematic
;
?
;
_space_group_IT_number 15
_symmetry_cell_setting monoclinic
_symmetry_space_group_name_Hall '-C 2yc'
_symmetry_space_group_name_H-M 'C 1 2/c 1'
_atom_sites_solution_hydrogens geom
_atom_sites_solution_primary direct
_atom_sites_solution_secondary difmap
_audit_creation_method SHELXL-97
_cell_angle_alpha 90.00
_cell_angle_beta 110.092(6)
_cell_angle_gamma 90.00
_cell_formula_units_Z 4
_cell_length_a 14.8041(9)
_cell_length_b 10.8197(4)
_cell_length_c 16.0239(8)
_cell_measurement_reflns_used 1955
_cell_measurement_temperature 293(2)
_cell_measurement_theta_max 30.0374
_cell_measurement_theta_min 2.9695
_cell_volume 2410.4(2)
_computing_structure_refinement 'SHELXL-97 (Sheldrick, 1997)'
_computing_structure_solution 'SHELXS-97 (Sheldrick, 1990)'
_diffrn_ambient_temperature 293(2)
_diffrn_measured_fraction_theta_full 0.984
_diffrn_measured_fraction_theta_max 0.984
_diffrn_measurement_device_type 'Oxford Gemini S Ultra'
_diffrn_measurement_method '\w and \p scan'
_diffrn_radiation_monochromator graphite
_diffrn_radiation_source 'fine-focus sealed tube'
_diffrn_radiation_type MoK\a
_diffrn_radiation_wavelength 0.71073
_diffrn_reflns_av_R_equivalents 0.0462
_diffrn_reflns_av_sigmaI/netI 0.0859
_diffrn_reflns_limit_h_max 11
_diffrn_reflns_limit_h_min -18
_diffrn_reflns_limit_k_max 8
_diffrn_reflns_limit_k_min -13
_diffrn_reflns_limit_l_max 20
_diffrn_reflns_limit_l_min -18
_diffrn_reflns_number 5244
_diffrn_reflns_theta_full 27.00
_diffrn_reflns_theta_max 27.00
_diffrn_reflns_theta_min 2.98
_exptl_absorpt_coefficient_mu 2.715
_exptl_absorpt_correction_T_max 0.6128
_exptl_absorpt_correction_T_min 0.5501
_exptl_absorpt_correction_type multi-scan
_exptl_crystal_colour colorless
_exptl_crystal_density_diffrn 2.446
_exptl_crystal_density_method 'not measured'
_exptl_crystal_description block
_exptl_crystal_F_000 1720
_exptl_crystal_size_max 0.25
_exptl_crystal_size_mid 0.20
_exptl_crystal_size_min 0.20
_refine_diff_density_max 0.946
_refine_diff_density_min -0.883
_refine_diff_density_rms 0.170
_refine_ls_extinction_method none
_refine_ls_goodness_of_fit_ref 1.009
_refine_ls_hydrogen_treatment mixed
_refine_ls_matrix_type full
_refine_ls_number_parameters 210
_refine_ls_number_reflns 2604
_refine_ls_number_restraints 8
_refine_ls_restrained_S_all 1.008
_refine_ls_R_factor_all 0.0613
_refine_ls_R_factor_gt 0.0377
_refine_ls_shift/su_max 0.001
_refine_ls_shift/su_mean 0.000
_refine_ls_structure_factor_coef Fsqd
_refine_ls_weighting_details 'calc w=1/[\s^2^(Fo^2^)+(0.0100P)^2^+0.0000P] where P=(Fo^2^+2Fc^2^)/3'
_refine_ls_weighting_scheme calc
_refine_ls_wR_factor_gt 0.0596
_refine_ls_wR_factor_ref 0.0627
_reflns_number_gt 1897
_reflns_number_total 2604
_reflns_threshold_expression >2sigma(I)
_cod_data_source_file b909772d.txt
_cod_data_source_block 1
_cod_depositor_comments
;
The following automatic conversions were performed:
'_symmetry_cell_setting' value 'Monoclinic' changed to 'monoclinic'
according to '/home/saulius/struct/CIF-dictionaries/cif_core.dic'
dictionary named 'cif_core.dic' version 2.4.1 from 2010-06-29.

Automatic conversion script
Id: cif_fix_enum 1527 2010-12-29 10:47:43Z saulius 
;
_cod_original_sg_symbol_H-M C2/C
_cod_database_code 7201346

loop_
_symmetry_equiv_pos_as_xyz
'x, y, z'
'-x, y, -z+1/2'
'x+1/2, y+1/2, z'
'-x+1/2, y+1/2, -z+1/2'
'-x, -y, -z'
'x, -y, z-1/2'
'-x+1/2, -y+1/2, -z'
'x+1/2, -y+1/2, z-1/2'

loop_
_atom_site_label
_atom_site_type_symbol
_atom_site_fract_x
_atom_site_fract_y
_atom_site_fract_z
_atom_site_U_iso_or_equiv
_atom_site_adp_type
_atom_site_occupancy
_atom_site_symmetry_multiplicity
_atom_site_calc_flag
_atom_site_refinement_flags
_atom_site_disorder_assembly
_atom_site_disorder_group
Cd1 Cd 1.28969(3) 0.04168(4) 1.15939(3) 0.01523(11) Uani 1 1 d . . .
Cd2 Cd 1.0000 0.01399(5) 1.2500 0.01782(16) Uani 1 2 d S . .
N1 N 1.1502(3) -0.3605(4) 0.8575(3) 0.0128(10) Uani 1 1 d . . .
N2 N 1.0944(3) -0.1651(4) 0.8319(3) 0.0144(10) Uani 1 1 d . . .
C1 C 1.1667(3) -0.3611(5) 1.1744(4) 0.0110(12) Uani 1 1 d . . .
C2 C 1.1458(3) -0.3017(5) 1.0856(3) 0.0120(12) Uani 1 1 d . . .
C3 C 1.1605(3) -0.3701(5) 1.0175(3) 0.0114(12) Uani 1 1 d . . .
H3A H 1.1824 -0.4512 1.0274 0.014 Uiso 1 1 calc R . .
C4 C 1.1420(3) -0.3155(5) 0.9349(3) 0.0103(12) Uani 1 1 d . . .
C5 C 1.1213(3) -0.2675(5) 0.8000(4) 0.0155(12) Uani 1 1 d . . .
H5A H 1.1200 -0.2734 0.7417 0.019 Uiso 1 1 calc R . .
C6 C 1.1081(3) -0.1947(5) 0.9192(4) 0.0128(12) Uani 1 1 d . . .
C7 C 1.0942(3) -0.1241(5) 0.9871(3) 0.0128(12) Uani 1 1 d . . .
H7A H 1.0720 -0.0431 0.9769 0.015 Uiso 1 1 calc R . .
C8 C 1.1142(3) -0.1779(5) 1.0693(4) 0.0115(12) Uani 1 1 d . . .
C9 C 1.0913(4) -0.1006(5) 1.1375(3) 0.0128(12) Uani 1 1 d . . .
O1 O 1.1644(2) -0.4776(3) 1.1788(2) 0.0216(9) Uani 1 1 d . . .
O2 O 1.1887(2) -0.2941(3) 1.2427(2) 0.0169(9) Uani 1 1 d . . .
O3 O 1.1390(2) -0.0042(3) 1.1672(2) 0.0153(8) Uani 1 1 d . . .
O4 O 1.0208(2) -0.1325(3) 1.1602(2) 0.0161(9) Uani 1 1 d . . .
O1W O 1.4264(3) 0.1310(4) 1.1327(4) 0.0388(12) Uani 1 1 d D . .
O2W O 1.2020(3) 0.1461(4) 1.0378(3) 0.0298(11) Uani 1 1 d D . .
O4W O 1.3196(3) -0.6015(4) 1.1419(3) 0.0267(10) Uani 1 1 d D . .
H42 H 1.329(4) -0.658(4) 1.180(3) 0.040 Uiso 1 1 d D . .
H22 H 1.178(4) 0.131(6) 0.9849(16) 0.040 Uiso 1 1 d D . .
H21 H 1.167(4) 0.203(4) 1.044(4) 0.040 Uiso 1 1 d D . .
H11 H 1.452(4) 0.199(3) 1.153(4) 0.040 Uiso 1 1 d D . .
H41 H 1.274(3) -0.552(4) 1.139(4) 0.040 Uiso 1 1 d D . .
H12 H 1.435(4) 0.100(6) 1.089(3) 0.040 Uiso 1 1 d D . .
O3W O 1.0858(3) -0.6560(4) 1.0545(3) 0.0361(12) Uani 1 1 d D . .
H32 H 1.112(4) -0.602(5) 1.093(4) 0.054 Uiso 1 1 d D . .
H31 H 1.0265(17) -0.659(6) 1.045(5) 0.054 Uiso 1 1 d D . .

loop_
_atom_site_aniso_label
_atom_site_aniso_U_11
_atom_site_aniso_U_22
_atom_site_aniso_U_33
_atom_site_aniso_U_23
_atom_site_aniso_U_13
_atom_site_aniso_U_12
Cd1 0.0207(2) 0.0154(2) 0.0112(2) -0.00302(17) 0.00762(17) -0.00137(19)
Cd2 0.0357(4) 0.0103(3) 0.0106(3) 0.000 0.0120(3) 0.000
N1 0.014(2) 0.020(3) 0.006(3) 0.0014(19) 0.0051(19) 0.002(2)
N2 0.019(2) 0.018(3) 0.004(3) -0.0029(19) 0.002(2) -0.001(2)
C1 0.004(3) 0.011(3) 0.016(3) 0.002(2) 0.001(2) 0.004(2)
C2 0.013(3) 0.017(3) 0.006(3) 0.001(2) 0.001(2) -0.002(2)
C3 0.011(3) 0.011(3) 0.011(3) 0.000(2) 0.003(2) 0.006(2)
C4 0.006(3) 0.019(3) 0.006(3) -0.005(2) 0.001(2) -0.001(2)
C5 0.010(3) 0.027(3) 0.010(3) -0.004(2) 0.004(2) -0.002(3)
C6 0.006(3) 0.013(3) 0.018(3) 0.001(2) 0.003(2) -0.004(2)
C7 0.018(3) 0.011(3) 0.009(3) -0.001(2) 0.005(2) 0.000(2)
C8 0.011(3) 0.013(3) 0.011(3) -0.003(2) 0.004(2) 0.000(2)
C9 0.016(3) 0.014(3) 0.009(3) 0.004(2) 0.005(2) 0.012(3)
O1 0.034(2) 0.018(2) 0.011(2) 0.0011(16) 0.0049(17) -0.0048(19)
O2 0.029(2) 0.015(2) 0.005(2) 0.0017(15) 0.0038(17) 0.0032(17)
O3 0.016(2) 0.017(2) 0.013(2) -0.0037(16) 0.0058(16) 0.0009(17)
O4 0.016(2) 0.019(2) 0.017(2) -0.0055(16) 0.0101(17) 0.0009(17)
O1W 0.038(3) 0.036(3) 0.052(4) -0.021(2) 0.027(3) -0.010(2)
O2W 0.046(3) 0.027(3) 0.015(3) 0.001(2) 0.009(2) 0.003(2)
O4W 0.036(3) 0.023(3) 0.028(3) 0.0073(19) 0.019(2) 0.010(2)
O3W 0.033(3) 0.041(3) 0.037(3) -0.012(2) 0.014(2) -0.019(2)

loop_
_atom_type_symbol
_atom_type_description
_atom_type_scat_dispersion_real
_atom_type_scat_dispersion_imag
_atom_type_scat_source
C C 0.0033 0.0016 'International Tables Vol C Tables 4.2.6.8 and 6.1.1.4'
H H 0.0000 0.0000 'International Tables Vol C Tables 4.2.6.8 and 6.1.1.4'
N N 0.0061 0.0033 'International Tables Vol C Tables 4.2.6.8 and 6.1.1.4'
O O 0.0106 0.0060 'International Tables Vol C Tables 4.2.6.8 and 6.1.1.4'
Cd Cd -0.8075 1.2024 'International Tables Vol C Tables 4.2.6.8 and 6.1.1.4'

loop_
_geom_angle_atom_site_label_1
_geom_angle_atom_site_label_2
_geom_angle_atom_site_label_3
_geom_angle
_geom_angle_site_symmetry_1
_geom_angle_site_symmetry_3
_geom_angle_publ_flag
N1 Cd1 O2W 118.61(16) 7_747 . ?
N1 Cd1 O2 142.72(14) 7_747 4_757 ?
O2W Cd1 O2 96.09(14) . 4_757 ?
N1 Cd1 O3 104.55(14) 7_747 . ?
O2W Cd1 O3 82.79(15) . . ?
O2 Cd1 O3 92.23(12) 4_757 . ?
N1 Cd1 O1W 86.33(15) 7_747 . ?
O2W Cd1 O1W 85.10(18) . . ?
O2 Cd1 O1W 83.32(14) 4_757 . ?
O3 Cd1 O1W 166.58(16) . . ?
N1 Cd1 O1 94.42(14) 7_747 4_757 ?
O2W Cd1 O1 146.03(14) . 4_757 ?
O2 Cd1 O1 54.98(12) 4_757 4_757 ?
O3 Cd1 O1 81.25(12) . 4_757 ?
O1W Cd1 O1 106.08(15) . 4_757 ?
N1 Cd1 C1 119.51(16) 7_747 4_757 ?
O2W Cd1 C1 121.77(16) . 4_757 ?
O2 Cd1 C1 27.38(13) 4_757 4_757 ?
O3 Cd1 C1 86.50(13) . 4_757 ?
O1W Cd1 C1 95.02(15) . 4_757 ?
O1 Cd1 C1 27.61(13) 4_757 4_757 ?
O4 Cd2 O4 89.52(19) . 2_757 ?
O4 Cd2 N2 133.98(14) . 6_556 ?
O4 Cd2 N2 109.59(15) 2_757 6_556 ?
O4 Cd2 N2 109.59(15) . 5_757 ?
O4 Cd2 N2 133.98(14) 2_757 5_757 ?
N2 Cd2 N2 87.1(2) 6_556 5_757 ?
C5 N1 C4 104.4(4) . . ?
C5 N1 Cd1 129.3(4) . 7_747 ?
C4 N1 Cd1 126.1(3) . 7_747 ?
C5 N2 C6 103.6(4) . . ?
C5 N2 Cd2 125.8(4) . 5_757 ?
C6 N2 Cd2 127.1(3) . 5_757 ?
O2 C1 O1 122.0(5) . . ?
O2 C1 C2 119.2(5) . . ?
O1 C1 C2 118.8(5) . . ?
O2 C1 Cd1 57.9(3) . 4_747 ?
O1 C1 Cd1 64.0(3) . 4_747 ?
C2 C1 Cd1 176.9(4) . 4_747 ?
C3 C2 C8 119.3(5) . . ?
C3 C2 C1 118.6(5) . . ?
C8 C2 C1 122.1(5) . . ?
C4 C3 C2 119.1(5) . . ?
C4 C3 H3A 120.4 . . ?
C2 C3 H3A 120.4 . . ?
N1 C4 C3 131.3(5) . . ?
N1 C4 C6 107.9(5) . . ?
C3 C4 C6 120.8(5) . . ?
N1 C5 N2 115.4(5) . . ?
N1 C5 H5A 122.3 . . ?
N2 C5 H5A 122.3 . . ?
N2 C6 C4 108.6(5) . . ?
N2 C6 C7 130.6(5) . . ?
C4 C6 C7 120.8(5) . . ?
C8 C7 C6 118.2(5) . . ?
C8 C7 H7A 120.9 . . ?
C6 C7 H7A 120.9 . . ?
C7 C8 C2 121.7(5) . . ?
C7 C8 C9 115.6(5) . . ?
C2 C8 C9 122.4(5) . . ?
O3 C9 O4 121.9(5) . . ?
O3 C9 C8 119.9(5) . . ?
O4 C9 C8 118.2(5) . . ?
C1 O1 Cd1 88.4(3) . 4_747 ?
C1 O2 Cd1 94.7(3) . 4_747 ?
C9 O3 Cd1 125.4(3) . . ?
C9 O4 Cd2 107.6(3) . . ?
Cd1 O1W H11 125(4) . . ?
Cd1 O1W H12 112(4) . . ?
H11 O1W H12 121(6) . . ?
Cd1 O2W H22 136(5) . . ?
Cd1 O2W H21 118(5) . . ?
H22 O2W H21 102(6) . . ?
H42 O4W H41 115(6) . . ?
H32 O3W H31 110(7) . . ?

loop_
_geom_bond_atom_site_label_1
_geom_bond_atom_site_label_2
_geom_bond_distance
_geom_bond_site_symmetry_2
_geom_bond_publ_flag
Cd1 N1 2.207(4) 7_747 ?
Cd1 O2W 2.240(4) . ?
Cd1 O2 2.319(3) 4_757 ?
Cd1 O3 2.331(3) . ?
Cd1 O1W 2.410(5) . ?
Cd1 O1 2.453(4) 4_757 ?
Cd1 C1 2.727(6) 4_757 ?
Cd2 O4 2.231(4) . ?
Cd2 O4 2.231(4) 2_757 ?
Cd2 N2 2.256(4) 6_556 ?
Cd2 N2 2.256(4) 5_757 ?
N1 C5 1.332(6) . ?
N1 C4 1.376(6) . ?
N1 Cd1 2.207(4) 7_747 ?
N2 C5 1.336(6) . ?
N2 C6 1.381(7) . ?
N2 Cd2 2.256(4) 5_757 ?
C1 O2 1.258(6) . ?
C1 O1 1.264(6) . ?
C1 C2 1.493(7) . ?
C1 Cd1 2.727(5) 4_747 ?
C2 C3 1.396(7) . ?
C2 C8 1.413(7) . ?
C3 C4 1.389(7) . ?
C3 H3A 0.9300 . ?
C4 C6 1.392(7) . ?
C5 H5A 0.9300 . ?
C6 C7 1.401(7) . ?
C7 C8 1.376(7) . ?
C7 H7A 0.9300 . ?
C8 C9 1.504(7) . ?
C9 O3 1.258(6) . ?
C9 O4 1.265(6) . ?
O1 Cd1 2.453(4) 4_747 ?
O2 Cd1 2.319(3) 4_747 ?
O1W H11 0.84(2) . ?
O1W H12 0.82(2) . ?
O2W H22 0.82(2) . ?
O2W H21 0.83(2) . ?
O4W H42 0.84(2) . ?
O4W H41 0.847(19) . ?
O3W H32 0.84(2) . ?
O3W H31 0.84(2) . ?

loop_
_geom_hbond_atom_site_label_D
_geom_hbond_atom_site_label_H
_geom_hbond_atom_site_label_A
_geom_hbond_distance_DH
_geom_hbond_distance_HA
_geom_hbond_distance_DA
_geom_hbond_angle_DHA
_geom_hbond_site_symmetry_A
O4W H42 O2 0.84(2) 2.00(3) 2.817(5) 164(6) 4_747
O3W H32 O1 0.84(2) 1.89(2) 2.730(6) 177(6) .
O2W H22 O4W 0.82(2) 2.07(3) 2.829(6) 154(6) 7_747
O2W H21 O3W 0.83(2) 1.98(2) 2.815(7) 177(6) 1_565
O1W H11 O4 0.84(2) 2.08(3) 2.877(6) 160(6) 3
O4W H41 O1 0.847(19) 2.10(3) 2.892(5) 155(6) .
O1W H12 O3W 0.82(2) 2.30(5) 2.955(8) 138(6) 7_747
